data_4112037
loop_
_publ_author_name
'Christina M. Older'
'Robert McDonald'
'Jeffrey M. Stryker'

_publ_contact_author_address
; Department of Chemistry
  University of Alberta
  Edmonton Alberta T6G 2G2
  Canada
;
_publ_contact_author_email jeff.stryker@ualberta.ca
_publ_contact_author_fax +1(780)4928231
_publ_contact_author_name 'Dr Jeffrey M Stryker'
_publ_contact_author_phone +1(780)4923891
_publ_section_title
;
 Unprecedented Coordination Modes and Demetalation Pathways for Unbridged
 Polyenyl Ligands. Ruthenium \h1,\h4-Cycloheptadienyl Complexes from
 Allyl/Alkyne Cycloaddition
;
_journal_name_full 'Journal of the American Chemical Society'
_journal_page_first 14202
_journal_page_last 14203
_journal_paper_doi 10.1021/ja0556023
_journal_volume 127
_journal_year 2005
_chemical_formula_moiety 'C23 H31 O4 Ru, F6 P'
_chemical_formula_sum 'C23 H31 F6 O4 P Ru'
_chemical_formula_weight 617.52
_space_group_IT_number 33
_symmetry_cell_setting orthorhombic
_symmetry_space_group_name_Hall 'P 2c -2n'
_symmetry_space_group_name_H-M 'P n a 21'
_atom_sites_solution_hydrogens geom
_atom_sites_solution_primary direct
_atom_sites_solution_secondary difmap
_audit_creation_method 'manual editing of SHELXL template'
_cell_angle_alpha 90.00
_cell_angle_beta 90.00
_cell_angle_gamma 90.00
_cell_formula_units_Z 4
_cell_length_a 22.4394(6)
_cell_length_b 8.6159(4)
_cell_length_c 12.8730(3)
_cell_measurement_reflns_used 48
_cell_measurement_temperature 213(2)
_cell_measurement_theta_max 29.37
_cell_measurement_theta_min 28.90
_cell_volume 2488.81(15)
_computing_cell_refinement 'Siemens XSCANS (Siemens, 1996)'
_computing_data_collection 'Siemens XSCANS (Siemens, 1996)'
_computing_data_reduction 'Siemens SHELXTL (Siemens, 1997)'
_computing_molecular_graphics 'Siemens SHELXTL (Siemens, 1997)'
_computing_publication_material 'Siemens SHELXTL (Siemens, 1997)'
_computing_structure_refinement 'SHELXL-97 (Sheldrick, 1997)'
_computing_structure_solution 'SHELXS-97 (Sheldrick, 1990)'
_diffrn_ambient_temperature 213(2)
_diffrn_measured_fraction_theta_full 0.992
_diffrn_measured_fraction_theta_max 0.992
_diffrn_measurement_device_type 'Siemens P4/RA'
_diffrn_measurement_method '2\q/\w scans'
_diffrn_radiation_monochromator graphite
_diffrn_radiation_source 'fine-focus rotating anode'
_diffrn_radiation_type CuK\a
_diffrn_radiation_wavelength 1.54178
_diffrn_reflns_av_R_equivalents 0.0205
_diffrn_reflns_av_sigmaI/netI 0.0138
_diffrn_reflns_limit_h_max 24
_diffrn_reflns_limit_h_min -24
_diffrn_reflns_limit_k_max 9
_diffrn_reflns_limit_k_min -9
_diffrn_reflns_limit_l_max 13
_diffrn_reflns_limit_l_min -13
_diffrn_reflns_number 3485
_diffrn_reflns_theta_full 56.75
_diffrn_reflns_theta_max 56.75
_diffrn_reflns_theta_min 3.94
_diffrn_standards_decay_% 12.36
_diffrn_standards_interval_count 197
_diffrn_standards_number 3
_exptl_absorpt_coefficient_mu 6.376
_exptl_absorpt_correction_T_max 0.2507
_exptl_absorpt_correction_T_min 0.1219
_exptl_absorpt_correction_type psi-scan
_exptl_absorpt_process_details 'Siemens SHELXTL (Siemens, 1997)'
_exptl_crystal_colour yellow
_exptl_crystal_density_diffrn 1.648
_exptl_crystal_description block
_exptl_crystal_F_000 1256
_exptl_crystal_size_max 0.57
_exptl_crystal_size_mid 0.31
_exptl_crystal_size_min 0.30
_refine_diff_density_max 0.454
_refine_diff_density_min -0.401
_refine_diff_density_rms 0.064
_refine_ls_abs_structure_details 'Flack H D (1983), Acta Cryst. A39, 876-881'
_refine_ls_abs_structure_Flack 0.014(16)
_refine_ls_extinction_method none
_refine_ls_goodness_of_fit_ref 1.074
_refine_ls_hydrogen_treatment constr
_refine_ls_matrix_type full
_refine_ls_number_parameters 322
_refine_ls_number_reflns 3312
_refine_ls_number_restraints 1
_refine_ls_restrained_S_all 1.073
_refine_ls_R_factor_all 0.0402
_refine_ls_R_factor_gt 0.0390
_refine_ls_shift/su_max 0.000
_refine_ls_shift/su_mean 0.000
_refine_ls_structure_factor_coef Fsqd
_refine_ls_weighting_details 'calc w=1/[\s^2^(Fo^2^)+(0.0715P)^2^+2.2524P] where P=(Fo^2^+2Fc^2^)/3'
_refine_ls_weighting_scheme calc
_refine_ls_wR_factor_gt 0.1064
_refine_ls_wR_factor_ref 0.1082
_reflns_number_gt 3195
_reflns_number_total 3312
_reflns_threshold_expression I>2\s(I)
_cod_data_source_file ja0556023si20050823_042733_1.cif
_cod_data_source_block 12
_cod_database_code 4112037

loop_
_symmetry_equiv_pos_as_xyz
'x, y, z'
'-x+1/2, y+1/2, z+1/2'
'x+1/2, -y+1/2, z'
'-x, -y, z+1/2'

loop_
_atom_site_label
_atom_site_type_symbol
_atom_site_fract_x
_atom_site_fract_y
_atom_site_fract_z
_atom_site_U_iso_or_equiv
_atom_site_adp_type
_atom_site_occupancy
_atom_site_symmetry_multiplicity
_atom_site_calc_flag
_atom_site_refinement_flags
Ru Ru 0.358165(15) 0.00549(4) 0.38490(8) 0.04345(18) Uani 1 1 d .
O1 O 0.3232(2) 0.3923(5) 0.2524(3) 0.0629(11) Uani 1 1 d .
O2 O 0.39670(18) 0.2940(4) 0.1554(3) 0.0565(10) Uani 1 1 d .
O3 O 0.2900(2) 0.1604(6) 0.0309(3) 0.0716(12) Uani 1 1 d .
O4 O 0.3430(3) -0.0403(7) -0.0303(4) 0.0762(13) Uani 1 1 d .
C1 C 0.2681(3) -0.0601(11) 0.3296(5) 0.074(2) Uani 1 1 d .
H1A H 0.2660 -0.1375 0.2740 0.089 Uiso 1 1 calc R
H1B H 0.2370 -0.0718 0.3825 0.089 Uiso 1 1 calc R
C2 C 0.2831(3) 0.0941(8) 0.3000(5) 0.0546(14) Uani 1 1 d .
H2 H 0.2601 0.1839 0.3262 0.065 Uiso 1 1 calc R
C3 C 0.3338(3) 0.1160(7) 0.2354(4) 0.0486(14) Uani 1 1 d .
C4 C 0.3489(3) 0.0098(7) 0.1477(7) 0.0549(19) Uani 1 1 d .
C5 C 0.3815(3) -0.1121(9) 0.1672(5) 0.0672(18) Uani 1 1 d .
H5 H 0.3905 -0.1818 0.1132 0.081 Uiso 1 1 calc R
C6 C 0.4039(3) -0.1418(7) 0.2709(6) 0.0682(18) Uani 1 1 d .
H6 H 0.4478 -0.1467 0.2775 0.082 Uiso 1 1 calc R
C7 C 0.3726(4) -0.2383(8) 0.3355(6) 0.0779(19) Uani 1 1 d .
H7A H 0.3962 -0.3037 0.3824 0.093 Uiso 1 1 calc R
H7B H 0.3383 -0.2920 0.3051 0.093 Uiso 1 1 calc R
C8 C 0.3501(3) 0.2828(7) 0.2171(5) 0.0478(13) Uani 1 1 d .
C9 C 0.4121(3) 0.4491(9) 0.1224(6) 0.0652(18) Uani 1 1 d .
H9A H 0.4468 0.4449 0.0775 0.078 Uiso 1 1 calc R
H9B H 0.4210 0.5124 0.1827 0.078 Uiso 1 1 calc R
H9C H 0.3789 0.4941 0.0847 0.078 Uiso 1 1 calc R
C10 C 0.3231(3) 0.0544(9) 0.0427(5) 0.0568(15) Uani 1 1 d .
C11 C 0.3244(4) -0.0040(10) -0.1352(6) 0.093(3) Uani 1 1 d .
H11A H 0.3412 -0.0795 -0.1829 0.111 Uiso 1 1 calc R
H11B H 0.3383 0.0990 -0.1537 0.111 Uiso 1 1 calc R
H11C H 0.2813 -0.0073 -0.1394 0.111 Uiso 1 1 calc R
C20 C 0.3485(3) 0.2045(7) 0.5009(4) 0.0497(13) Uani 1 1 d .
C21 C 0.4073(3) 0.2134(7) 0.4586(5) 0.0503(14) Uani 1 1 d .
C22 C 0.4446(3) 0.0832(8) 0.4637(5) 0.0554(15) Uani 1 1 d .
C23 C 0.4240(3) -0.0557(8) 0.5149(5) 0.0557(15) Uani 1 1 d .
C24 C 0.3660(3) -0.0634(8) 0.5545(5) 0.0531(15) Uani 1 1 d .
C25 C 0.3278(3) 0.0664(7) 0.5476(4) 0.0482(14) Uani 1 1 d .
C26 C 0.3109(4) 0.3490(8) 0.5023(6) 0.077(2) Uani 1 1 d .
H26A H 0.3200 0.4091 0.5640 0.092 Uiso 1 1 calc R
H26B H 0.2691 0.3205 0.5027 0.092 Uiso 1 1 calc R
H26C H 0.3194 0.4105 0.4409 0.092 Uiso 1 1 calc R
C27 C 0.4316(4) 0.3633(8) 0.4163(6) 0.081(2) Uani 1 1 d .
H27A H 0.4512 0.4202 0.4716 0.097 Uiso 1 1 calc R
H27B H 0.3991 0.4252 0.3886 0.097 Uiso 1 1 calc R
H27C H 0.4600 0.3413 0.3615 0.097 Uiso 1 1 calc R
C28 C 0.5074(3) 0.0878(13) 0.4196(7) 0.099(3) Uani 1 1 d .
H28A H 0.5305 0.1657 0.4561 0.118 Uiso 1 1 calc R
H28B H 0.5057 0.1135 0.3463 0.118 Uiso 1 1 calc R
H28C H 0.5260 -0.0130 0.4283 0.118 Uiso 1 1 calc R
C29 C 0.4686(3) -0.1868(10) 0.5325(7) 0.089(2) Uani 1 1 d .
H29A H 0.5005 -0.1506 0.5774 0.107 Uiso 1 1 calc R
H29B H 0.4852 -0.2192 0.4664 0.107 Uiso 1 1 calc R
H29C H 0.4486 -0.2740 0.5650 0.107 Uiso 1 1 calc R
C30 C 0.3455(4) -0.2116(8) 0.6098(6) 0.077(2) Uani 1 1 d .
H30A H 0.3587 -0.2092 0.6815 0.092 Uiso 1 1 calc R
H30B H 0.3626 -0.3013 0.5753 0.092 Uiso 1 1 calc R
H30C H 0.3024 -0.2180 0.6075 0.092 Uiso 1 1 calc R
C31 C 0.2660(4) 0.0604(11) 0.5927(6) 0.082(2) Uani 1 1 d .
H31A H 0.2677 0.0837 0.6663 0.099 Uiso 1 1 calc R
H31B H 0.2495 -0.0426 0.5828 0.099 Uiso 1 1 calc R
H31C H 0.2410 0.1361 0.5580 0.099 Uiso 1 1 calc R
P P 0.57752(8) 0.6164(3) 0.27132(15) 0.0737(5) Uani 1 1 d .
F1 F 0.5935(6) 0.4557(12) 0.3161(8) 0.201(5) Uani 1 1 d .
F2 F 0.5920(3) 0.6918(9) 0.3796(5) 0.155(3) Uani 1 1 d .
F3 F 0.5649(3) 0.5369(9) 0.1652(6) 0.137(3) Uani 1 1 d .
F4 F 0.5121(3) 0.6026(8) 0.3088(5) 0.133(2) Uani 1 1 d .
F5 F 0.6419(2) 0.6483(11) 0.2369(5) 0.152(3) Uani 1 1 d .
F6 F 0.5623(4) 0.7811(8) 0.2264(7) 0.158(3) Uani 1 1 d .

loop_
_atom_site_aniso_label
_atom_site_aniso_U_11
_atom_site_aniso_U_22
_atom_site_aniso_U_33
_atom_site_aniso_U_23
_atom_site_aniso_U_13
_atom_site_aniso_U_12
Ru 0.0446(3) 0.0429(3) 0.0428(3) -0.0015(2) -0.0025(3) -0.00146(15)
O1 0.074(3) 0.061(2) 0.054(3) -0.001(2) 0.001(2) 0.022(2)
O2 0.059(2) 0.050(2) 0.061(2) -0.003(2) 0.003(2) -0.0013(18)
O3 0.069(3) 0.089(3) 0.057(3) 0.004(2) -0.008(2) -0.003(3)
O4 0.076(3) 0.105(4) 0.047(3) -0.015(3) 0.004(2) -0.015(3)
C1 0.057(4) 0.113(6) 0.052(4) 0.013(4) -0.011(3) -0.032(4)
C2 0.043(3) 0.069(4) 0.051(3) 0.003(3) -0.011(3) -0.002(3)
C3 0.046(3) 0.056(3) 0.043(3) -0.009(3) -0.009(2) 0.002(3)
C4 0.050(4) 0.054(4) 0.061(5) 0.001(3) 0.002(3) -0.008(3)
C5 0.087(5) 0.069(5) 0.046(4) -0.014(3) 0.003(3) 0.006(4)
C6 0.088(5) 0.054(4) 0.063(4) -0.007(3) 0.017(4) 0.025(3)
C7 0.114(5) 0.052(4) 0.068(4) -0.016(3) 0.003(4) -0.006(4)
C8 0.046(3) 0.057(3) 0.041(3) -0.003(3) -0.010(2) 0.003(3)
C9 0.074(4) 0.059(4) 0.063(4) 0.008(3) 0.009(4) -0.014(4)
C10 0.062(4) 0.071(4) 0.037(3) -0.009(3) 0.005(3) -0.025(4)
C11 0.091(6) 0.149(9) 0.038(6) -0.017(4) -0.004(4) -0.035(5)
C20 0.062(3) 0.047(3) 0.041(3) -0.015(2) -0.008(3) 0.011(3)
C21 0.050(3) 0.052(3) 0.048(3) -0.004(3) -0.009(3) -0.005(3)
C22 0.046(3) 0.068(4) 0.052(3) 0.000(3) -0.007(3) -0.003(3)
C23 0.072(4) 0.051(3) 0.044(3) 0.001(3) -0.015(3) 0.013(3)
C24 0.068(4) 0.048(4) 0.044(3) 0.001(3) -0.001(3) 0.000(3)
C25 0.051(3) 0.055(4) 0.039(3) -0.003(3) -0.003(3) -0.002(3)
C26 0.101(5) 0.064(4) 0.065(4) -0.011(4) -0.020(4) 0.034(4)
C27 0.094(5) 0.060(4) 0.088(6) 0.005(3) -0.022(4) -0.029(4)
C28 0.041(3) 0.155(9) 0.100(6) 0.006(6) 0.000(3) -0.003(5)
C29 0.084(5) 0.087(5) 0.097(6) -0.004(4) -0.018(4) 0.037(4)
C30 0.109(6) 0.063(4) 0.058(4) 0.018(3) 0.000(4) -0.008(4)
C31 0.073(5) 0.101(6) 0.073(5) -0.003(4) 0.024(4) 0.008(4)
P 0.0628(10) 0.0908(12) 0.0674(10) -0.0135(10) 0.0153(9) -0.0098(9)
F1 0.251(12) 0.166(7) 0.185(9) 0.053(7) 0.038(8) 0.078(8)
F2 0.166(5) 0.219(7) 0.081(3) -0.031(5) 0.024(4) -0.072(5)
F3 0.126(5) 0.164(5) 0.122(5) -0.074(5) 0.006(4) -0.021(4)
F4 0.103(4) 0.145(5) 0.150(5) -0.017(4) 0.058(4) -0.015(3)
F5 0.070(3) 0.282(9) 0.103(4) -0.024(5) 0.025(3) -0.006(4)
F6 0.172(6) 0.130(5) 0.173(7) 0.053(5) 0.039(5) 0.026(4)

loop_
_atom_type_symbol
_atom_type_description
_atom_type_scat_dispersion_real
_atom_type_scat_dispersion_imag
_atom_type_scat_source
C C 0.0181 0.0091 'International Tables Vol C Tables 4.2.6.8 and 6.1.1.4'
H H 0.0000 0.0000 'International Tables Vol C Tables 4.2.6.8 and 6.1.1.4'
O O 0.0492 0.0322 'International Tables Vol C Tables 4.2.6.8 and 6.1.1.4'
F F 0.0727 0.0534 'International Tables Vol C Tables 4.2.6.8 and 6.1.1.4'
P P 0.2955 0.4335 'International Tables Vol C Tables 4.2.6.8 and 6.1.1.4'
Ru Ru 0.0552 3.2960 'International Tables Vol C Tables 4.2.6.8 and 6.1.1.4'

loop_
_geom_angle_atom_site_label_1
_geom_angle_atom_site_label_2
_geom_angle_atom_site_label_3
_geom_angle
C2 Ru C6 103.4(3)
C2 Ru C3 38.0(2)
C6 Ru C3 77.5(2)
C2 Ru C1 38.0(3)
C6 Ru C1 93.7(3)
C3 Ru C1 66.8(2)
C2 Ru C7 107.8(3)
C6 Ru C7 36.2(3)
C3 Ru C7 101.2(3)
C1 Ru C7 78.5(3)
C2 Ru C25 98.7(2)
C6 Ru C25 153.3(2)
C3 Ru C25 129.0(2)
C1 Ru C25 94.7(3)
C7 Ru C25 121.9(3)
C2 Ru C24 130.0(2)
C6 Ru C24 117.1(2)
C3 Ru C24 165.3(2)
C1 Ru C24 108.2(2)
C7 Ru C24 90.9(3)
C25 Ru C24 36.3(3)
C2 Ru C20 89.5(2)
C6 Ru C20 156.3(3)
C3 Ru C20 102.8(2)
C1 Ru C20 108.3(3)
C7 Ru C20 155.8(3)
C25 Ru C20 36.1(2)
C24 Ru C20 64.8(2)
C2 Ru C22 141.8(2)
C6 Ru C22 94.0(3)
C3 Ru C22 117.9(2)
C1 Ru C22 171.8(3)
C7 Ru C22 106.3(3)
C25 Ru C22 77.1(2)
C24 Ru C22 65.4(2)
C20 Ru C22 64.6(2)
C2 Ru C23 163.3(2)
C6 Ru C23 93.1(3)
C3 Ru C23 153.0(2)
C1 Ru C23 139.8(3)
C7 Ru C23 84.1(3)
C25 Ru C23 64.7(2)
C24 Ru C23 35.7(2)
C20 Ru C23 75.9(2)
C22 Ru C23 36.7(2)
C2 Ru C21 107.9(2)
C6 Ru C21 120.0(3)
C3 Ru C21 98.1(2)
C1 Ru C21 140.0(3)
C7 Ru C21 141.5(3)
C25 Ru C21 65.4(2)
C24 Ru C21 76.7(2)
C20 Ru C21 36.3(2)
C22 Ru C21 35.5(2)
C23 Ru C21 64.6(2)
C8 O2 C9 115.8(5)
C10 O4 C11 115.6(7)
C2 C1 Ru 68.4(3)
C3 C2 C1 118.1(6)
C3 C2 Ru 73.6(3)
C1 C2 Ru 73.6(3)
C2 C3 C4 122.9(5)
C2 C3 C8 114.4(5)
C4 C3 C8 114.4(5)
C2 C3 Ru 68.4(3)
C4 C3 Ru 109.7(4)
C8 C3 Ru 119.2(4)
C5 C4 C3 118.4(7)
C5 C4 C10 126.0(7)
C3 C4 C10 115.5(6)
C4 C5 C6 120.9(7)
C7 C6 C5 119.2(7)
C7 C6 Ru 72.8(4)
C5 C6 Ru 110.6(5)
C6 C7 Ru 71.0(4)
O1 C8 O2 124.5(6)
O1 C8 C3 124.5(6)
O2 C8 C3 111.0(5)
O3 C10 O4 126.5(6)
O3 C10 C4 123.2(6)
O4 C10 C4 110.3(7)
C25 C20 C21 120.8(5)
C25 C20 C26 120.5(6)
C21 C20 C26 118.5(6)
C25 C20 Ru 71.2(3)
C21 C20 Ru 72.8(3)
C26 C20 Ru 133.0(4)
C22 C21 C20 119.3(5)
C22 C21 C27 119.3(6)
C20 C21 C27 121.2(6)
C22 C21 Ru 71.5(3)
C20 C21 Ru 71.0(3)
C27 C21 Ru 133.7(4)
C21 C22 C23 119.7(6)
C21 C22 C28 121.0(7)
C23 C22 C28 119.2(6)
C21 C22 Ru 73.0(3)
C23 C22 Ru 71.9(3)
C28 C22 Ru 128.9(5)
C24 C23 C22 120.2(6)
C24 C23 C29 121.4(7)
C22 C23 C29 118.2(6)
C24 C23 Ru 71.2(3)
C22 C23 Ru 71.4(3)
C29 C23 Ru 134.5(5)
C23 C24 C25 120.3(6)
C23 C24 C30 119.2(6)
C25 C24 C30 120.5(6)
C23 C24 Ru 73.1(3)
C25 C24 Ru 71.6(3)
C30 C24 Ru 129.9(5)
C20 C25 C24 119.6(6)
C20 C25 C31 119.8(6)
C24 C25 C31 120.5(6)
C20 C25 Ru 72.7(3)
C24 C25 Ru 72.0(3)
C31 C25 Ru 128.8(5)
F5 P F1 92.9(6)
F5 P F4 174.0(5)
F1 P F4 92.0(5)
F5 P F3 89.8(4)
F1 P F3 88.6(5)
F4 P F3 93.8(4)
F5 P F6 86.4(5)
F1 P F6 179.0(6)
F4 P F6 88.7(4)
F3 P F6 92.0(5)
F5 P F2 89.3(3)
F1 P F2 89.5(6)
F4 P F2 87.2(3)
F3 P F2 177.9(5)
F6 P F2 89.9(5)

loop_
_geom_bond_atom_site_label_1
_geom_bond_atom_site_label_2
_geom_bond_distance
Ru C2 2.148(6)
Ru C6 2.195(6)
Ru C3 2.215(6)
Ru C1 2.216(6)
Ru C7 2.219(7)
Ru C25 2.264(6)
Ru C24 2.270(7)
Ru C20 2.284(6)
Ru C22 2.288(6)
Ru C23 2.294(6)
Ru C21 2.308(5)
O1 C8 1.208(7)
O2 C8 1.316(7)
O2 C9 1.444(8)
O3 C10 1.187(9)
O4 C10 1.323(9)
O4 C11 1.448(11)
C1 C2 1.423(11)
C2 C3 1.422(9)
C3 C4 1.493(10)
C3 C8 1.502(8)
C4 C5 1.304(10)
C4 C10 1.520(11)
C5 C6 1.449(10)
C6 C7 1.370(10)
C20 C25 1.411(9)
C20 C21 1.430(8)
C20 C26 1.504(9)
C21 C22 1.401(9)
C21 C27 1.503(9)
C22 C23 1.442(10)
C22 C28 1.520(9)
C23 C24 1.399(9)
C23 C29 1.526(9)
C24 C25 1.413(10)
C24 C30 1.532(10)
C25 C31 1.503(10)
P F5 1.535(5)
P F1 1.542(9)
P F4 1.550(5)
P F3 1.554(7)
P F6 1.570(7)
P F2 1.572(7)

loop_
_geom_torsion_atom_site_label_1
_geom_torsion_atom_site_label_2
_geom_torsion_atom_site_label_3
_geom_torsion_atom_site_label_4
_geom_torsion
C6 Ru C1 C2 -107.2(4)
C3 Ru C1 C2 -32.5(4)
C7 Ru C1 C2 -140.1(5)
C25 Ru C1 C2 98.2(4)
C24 Ru C1 C2 132.7(4)
C20 Ru C1 C2 64.0(4)
C22 Ru C1 C2 93.8(19)
C23 Ru C1 C2 153.7(4)
C21 Ru C1 C2 41.7(6)
Ru C1 C2 C3 60.6(4)
C6 Ru C2 C3 -48.1(4)
C1 Ru C2 C3 -126.7(6)
C7 Ru C2 C3 -85.4(4)
C25 Ru C2 C3 146.9(4)
C24 Ru C2 C3 167.6(3)
C20 Ru C2 C3 111.8(4)
C22 Ru C2 C3 66.6(5)
C23 Ru C2 C3 140.5(8)
C21 Ru C2 C3 80.0(4)
C6 Ru C2 C1 78.6(5)
C3 Ru C2 C1 126.7(6)
C7 Ru C2 C1 41.3(5)
C25 Ru C2 C1 -86.4(4)
C24 Ru C2 C1 -65.7(5)
C20 Ru C2 C1 -121.5(5)
C22 Ru C2 C1 -166.7(4)
C23 Ru C2 C1 -92.8(9)
C21 Ru C2 C1 -153.3(4)
C1 C2 C3 C4 39.6(8)
Ru C2 C3 C4 100.2(6)
C1 C2 C3 C8 -174.0(5)
Ru C2 C3 C8 -113.3(4)
C1 C2 C3 Ru -60.6(4)
C6 Ru C3 C2 132.1(4)
C1 Ru C3 C2 32.5(4)
C7 Ru C3 C2 104.6(4)
C25 Ru C3 C2 -44.0(5)
C24 Ru C3 C2 -40.5(10)
C20 Ru C3 C2 -72.2(4)
C22 Ru C3 C2 -140.0(4)
C23 Ru C3 C2 -156.3(5)
C21 Ru C3 C2 -108.8(4)
C2 Ru C3 C4 -118.6(6)
C6 Ru C3 C4 13.5(4)
C1 Ru C3 C4 -86.1(5)
C7 Ru C3 C4 -14.0(5)
C25 Ru C3 C4 -162.6(4)
C24 Ru C3 C4 -159.1(8)
C20 Ru C3 C4 169.2(4)
C22 Ru C3 C4 101.4(4)
C23 Ru C3 C4 85.1(6)
C21 Ru C3 C4 132.6(4)
C2 Ru C3 C8 106.8(6)
C6 Ru C3 C8 -121.1(5)
C1 Ru C3 C8 139.3(5)
C7 Ru C3 C8 -148.6(5)
C25 Ru C3 C8 62.8(5)
C24 Ru C3 C8 66.3(11)
C20 Ru C3 C8 34.6(5)
C22 Ru C3 C8 -33.2(5)
C23 Ru C3 C8 -49.5(7)
C21 Ru C3 C8 -2.0(5)
C2 C3 C4 C5 -87.7(8)
C8 C3 C4 C5 125.8(7)
Ru C3 C4 C5 -11.2(8)
C2 C3 C4 C10 91.0(7)
C8 C3 C4 C10 -55.5(7)
Ru C3 C4 C10 167.6(4)
C3 C4 C5 C6 -1.7(11)
C10 C4 C5 C6 179.7(6)
C4 C5 C6 C7 95.2(9)
C4 C5 C6 Ru 13.9(9)
C2 Ru C6 C7 -101.9(5)
C3 Ru C6 C7 -129.9(5)
C1 Ru C6 C7 -64.7(5)
C25 Ru C6 C7 43.4(8)
C24 Ru C6 C7 48.0(6)
C20 Ru C6 C7 136.7(6)
C22 Ru C6 C7 112.4(5)
C23 Ru C6 C7 75.6(5)
C21 Ru C6 C7 137.9(5)
C2 Ru C6 C5 13.6(6)
C3 Ru C6 C5 -14.4(5)
C1 Ru C6 C5 50.8(6)
C7 Ru C6 C5 115.5(8)
C25 Ru C6 C5 158.9(5)
C24 Ru C6 C5 163.5(5)
C20 Ru C6 C5 -107.8(7)
C22 Ru C6 C5 -132.1(5)
C23 Ru C6 C5 -168.9(5)
C21 Ru C6 C5 -106.6(5)
C5 C6 C7 Ru -104.4(6)
C2 Ru C7 C6 88.5(5)
C3 Ru C7 C6 49.8(5)
C1 Ru C7 C6 113.0(5)
C25 Ru C7 C6 -158.7(4)
C24 Ru C7 C6 -138.6(5)
C20 Ru C7 C6 -137.8(6)
C22 Ru C7 C6 -73.9(5)
C23 Ru C7 C6 -103.5(5)
C21 Ru C7 C6 -68.9(6)
C9 O2 C8 O1 -5.5(8)
C9 O2 C8 C3 172.9(5)
C2 C3 C8 O1 -0.5(8)
C4 C3 C8 O1 148.8(6)
Ru C3 C8 O1 -78.5(7)
C2 C3 C8 O2 -178.9(5)
C4 C3 C8 O2 -29.5(7)
Ru C3 C8 O2 103.1(5)
C11 O4 C10 O3 3.2(10)
C11 O4 C10 C4 -176.4(6)
C5 C4 C10 O3 174.1(7)
C3 C4 C10 O3 -4.6(9)
C5 C4 C10 O4 -6.2(9)
C3 C4 C10 O4 175.1(5)
C2 Ru C20 C25 105.6(4)
C6 Ru C20 C25 -130.5(6)
C3 Ru C20 C25 141.5(3)
C1 Ru C20 C25 72.0(4)
C7 Ru C20 C25 -30.9(8)
C24 Ru C20 C25 -30.0(4)
C22 Ru C20 C25 -103.4(4)
C23 Ru C20 C25 -66.2(4)
C21 Ru C20 C25 -132.2(5)
C2 Ru C20 C21 -122.1(4)
C6 Ru C20 C21 1.7(8)
C3 Ru C20 C21 -86.2(4)
C1 Ru C20 C21 -155.7(4)
C7 Ru C20 C21 101.4(7)
C25 Ru C20 C21 132.2(5)
C24 Ru C20 C21 102.2(4)
C22 Ru C20 C21 28.8(3)
C23 Ru C20 C21 66.0(4)
C2 Ru C20 C26 -8.9(7)
C6 Ru C20 C26 114.9(8)
C3 Ru C20 C26 26.9(7)
C1 Ru C20 C26 -42.5(7)
C7 Ru C20 C26 -145.4(8)
C25 Ru C20 C26 -114.6(8)
C24 Ru C20 C26 -144.6(7)
C22 Ru C20 C26 142.0(7)
C23 Ru C20 C26 179.2(7)
C21 Ru C20 C26 113.2(8)
C25 C20 C21 C22 0.0(8)
C26 C20 C21 C22 175.3(5)
Ru C20 C21 C22 -54.6(5)
C25 C20 C21 C27 -175.1(6)
C26 C20 C21 C27 0.1(8)
Ru C20 C21 C27 130.2(6)
C25 C20 C21 Ru 54.7(5)
C26 C20 C21 Ru -130.1(5)
C2 Ru C21 C22 -165.7(4)
C6 Ru C21 C22 -47.8(4)
C3 Ru C21 C22 -127.9(4)
C1 Ru C21 C22 168.8(4)
C7 Ru C21 C22 -8.3(6)
C25 Ru C21 C22 102.7(4)
C24 Ru C21 C22 66.1(4)
C20 Ru C21 C22 131.4(5)
C23 Ru C21 C22 30.4(4)
C2 Ru C21 C20 62.9(4)
C6 Ru C21 C20 -179.2(4)
C3 Ru C21 C20 100.6(4)
C1 Ru C21 C20 37.4(5)
C7 Ru C21 C20 -139.7(4)
C25 Ru C21 C20 -28.7(3)
C24 Ru C21 C20 -65.3(4)
C22 Ru C21 C20 -131.4(5)
C23 Ru C21 C20 -101.1(4)
C2 Ru C21 C27 -52.5(7)
C6 Ru C21 C27 65.4(7)
C3 Ru C21 C27 -14.8(7)
C1 Ru C21 C27 -78.0(8)
C7 Ru C21 C27 104.9(7)
C25 Ru C21 C27 -144.1(7)
C24 Ru C21 C27 179.3(7)
C20 Ru C21 C27 -115.4(8)
C22 Ru C21 C27 113.2(8)
C23 Ru C21 C27 143.5(7)
C20 C21 C22 C23 -2.4(8)
C27 C21 C22 C23 172.9(6)
Ru C21 C22 C23 -56.7(5)
C20 C21 C22 C28 180.0(6)
C27 C21 C22 C28 -4.8(9)
Ru C21 C22 C28 125.6(6)
C20 C21 C22 Ru 54.4(5)
C27 C21 C22 Ru -130.4(6)
C2 Ru C22 C21 22.4(5)
C6 Ru C22 C21 140.0(4)
C3 Ru C22 C21 62.1(4)
C1 Ru C22 C21 -61(2)
C7 Ru C22 C21 174.7(4)
C25 Ru C22 C21 -65.5(4)
C24 Ru C22 C21 -101.9(4)
C20 Ru C22 C21 -29.4(4)
C23 Ru C22 C21 -130.2(6)
C2 Ru C22 C23 152.5(4)
C6 Ru C22 C23 -89.8(4)
C3 Ru C22 C23 -167.7(4)
C1 Ru C22 C23 69(2)
C7 Ru C22 C23 -55.2(4)
C25 Ru C22 C23 64.7(4)
C24 Ru C22 C23 28.2(4)
C20 Ru C22 C23 100.7(4)
C21 Ru C22 C23 130.2(6)
C2 Ru C22 C28 -94.1(8)
C6 Ru C22 C28 23.5(7)
C3 Ru C22 C28 -54.4(7)
C1 Ru C22 C28 -177.5(18)
C7 Ru C22 C28 58.2(7)
C25 Ru C22 C28 178.0(7)
C24 Ru C22 C28 141.6(7)
C20 Ru C22 C28 -145.9(8)
C23 Ru C22 C28 113.4(8)
C21 Ru C22 C28 -116.5(8)
C21 C22 C23 C24 3.4(9)
C28 C22 C23 C24 -178.9(6)
Ru C22 C23 C24 -53.9(5)
C21 C22 C23 C29 -171.5(6)
C28 C22 C23 C29 6.2(9)
Ru C22 C23 C29 131.2(6)
C21 C22 C23 Ru 57.3(5)
C28 C22 C23 Ru -125.0(6)
C2 Ru C23 C24 36.6(10)
C6 Ru C23 C24 -135.0(4)
C3 Ru C23 C24 156.9(5)
C1 Ru C23 C24 -35.6(6)
C7 Ru C23 C24 -99.9(4)
C25 Ru C23 C24 29.6(4)
C20 Ru C23 C24 66.3(4)
C22 Ru C23 C24 132.5(6)
C21 Ru C23 C24 103.1(4)
C2 Ru C23 C22 -95.9(9)
C6 Ru C23 C22 92.5(4)
C3 Ru C23 C22 24.4(7)
C1 Ru C23 C22 -168.1(5)
C7 Ru C23 C22 127.6(4)
C25 Ru C23 C22 -102.9(4)
C24 Ru C23 C22 -132.5(6)
C20 Ru C23 C22 -66.2(4)
C21 Ru C23 C22 -29.4(4)
C2 Ru C23 C29 152.5(8)
C6 Ru C23 C29 -19.1(8)
C3 Ru C23 C29 -87.2(9)
C1 Ru C23 C29 80.3(9)
C7 Ru C23 C29 16.0(8)
C25 Ru C23 C29 145.5(8)
C24 Ru C23 C29 115.9(9)
C20 Ru C23 C29 -177.8(8)
C22 Ru C23 C29 -111.6(9)
C21 Ru C23 C29 -141.0(8)
C22 C23 C24 C25 -2.0(9)
C29 C23 C24 C25 172.7(6)
Ru C23 C24 C25 -56.0(5)
C22 C23 C24 C30 -179.2(6)
C29 C23 C24 C30 -4.5(10)
Ru C23 C24 C30 126.8(6)
C22 C23 C24 Ru 54.0(5)
C29 C23 C24 Ru -131.3(6)
C2 Ru C24 C23 -167.1(4)
C6 Ru C24 C23 52.5(5)
C3 Ru C24 C23 -135.6(8)
C1 Ru C24 C23 156.7(4)
C7 Ru C24 C23 78.5(4)
C25 Ru C24 C23 -131.0(6)
C20 Ru C24 C23 -101.1(4)
C22 Ru C24 C23 -29.0(4)
C21 Ru C24 C23 -64.7(4)
C2 Ru C24 C25 -36.1(5)
C6 Ru C24 C25 -176.5(4)
C3 Ru C24 C25 -4.6(11)
C1 Ru C24 C25 -72.3(5)
C7 Ru C24 C25 -150.5(4)
C20 Ru C24 C25 29.9(4)
C22 Ru C24 C25 102.0(4)
C23 Ru C24 C25 131.0(6)
C21 Ru C24 C25 66.3(4)
C2 Ru C24 C30 78.7(7)
C6 Ru C24 C30 -61.7(7)
C3 Ru C24 C30 110.2(10)
C1 Ru C24 C30 42.4(7)
C7 Ru C24 C30 -35.7(7)
C25 Ru C24 C30 114.8(8)
C20 Ru C24 C30 144.6(7)
C22 Ru C24 C30 -143.2(7)
C23 Ru C24 C30 -114.2(8)
C21 Ru C24 C30 -178.9(7)
C21 C20 C25 C24 1.3(8)
C26 C20 C25 C24 -173.8(6)
Ru C20 C25 C24 56.7(5)
C21 C20 C25 C31 179.3(6)
C26 C20 C25 C31 4.1(9)
Ru C20 C25 C31 -125.3(6)
C21 C20 C25 Ru -55.4(5)
C26 C20 C25 Ru 129.5(5)
C23 C24 C25 C20 -0.3(9)
C30 C24 C25 C20 176.8(6)
Ru C24 C25 C20 -57.1(5)
C23 C24 C25 C31 -178.2(6)
C30 C24 C25 C31 -1.1(9)
Ru C24 C25 C31 125.0(6)
C23 C24 C25 Ru 56.7(5)
C30 C24 C25 Ru -126.1(6)
C2 Ru C25 C20 -77.0(4)
C6 Ru C25 C20 137.1(5)
C3 Ru C25 C20 -51.3(4)
C1 Ru C25 C20 -115.0(4)
C7 Ru C25 C20 165.7(4)
C24 Ru C25 C20 130.2(6)
C22 Ru C25 C20 64.3(4)
C23 Ru C25 C20 101.0(4)
C21 Ru C25 C20 28.8(3)
C2 Ru C25 C24 152.9(4)
C6 Ru C25 C24 6.9(8)
C3 Ru C25 C24 178.5(4)
C1 Ru C25 C24 114.8(4)
C7 Ru C25 C24 35.5(5)
C20 Ru C25 C24 -130.2(6)
C22 Ru C25 C24 -65.9(4)
C23 Ru C25 C24 -29.2(4)
C21 Ru C25 C24 -101.4(4)
C2 Ru C25 C31 37.7(7)
C6 Ru C25 C31 -108.2(8)
C3 Ru C25 C31 63.4(7)
C1 Ru C25 C31 -0.3(7)
C7 Ru C25 C31 -79.7(7)
C24 Ru C25 C31 -115.1(8)
C20 Ru C25 C31 114.7(8)
C22 Ru C25 C31 179.0(7)
C23 Ru C25 C31 -144.3(7)
C21 Ru C25 C31 143.5(7)
